data_4023436
loop_
_publ_author_name
'Shin-ichiro Kato'
'Yasuhiro Nonaka'
'Toshiaki Shimasaki'
'Kenta Goto'
'Teruo Shinmyozu'

_publ_section_title
;
 Novel Pyromellitic Diimide-Based Macrocycle with a Linear
 \p-Electronic System and Bis(phenylethynyl)pyromellitic Diimide:
 Syntheses, Structures, Photophysical Properties, and Redox
 Characteristics
;
_journal_name_full 'Journal of Organic Chemistry'
_journal_page_first 4063
_journal_page_last 4075
_journal_paper_doi 10.1021/jo800283r
_journal_volume 73
_journal_year 2008
_chemical_formula_sum 'C38 H33 N2 O4'
_chemical_formula_weight 581.69
_space_group_IT_number 2
_symmetry_cell_setting triclinic
_symmetry_Int_Tables_number 2
_symmetry_space_group_name_Hall '-P 1'
_symmetry_space_group_name_H-M 'P -1'
_audit_creation_date 'Fri Nov 12 14:56:19 2004'
_audit_creation_method 'by teXsan'
_cell_angle_alpha 95.109(3)
_cell_angle_beta 104.053(3)
_cell_angle_gamma 102.185(4)
_cell_formula_units_Z 2
_cell_length_a 10.251(1)
_cell_length_b 11.914(1)
_cell_length_c 12.974(1)
_cell_measurement_reflns_used 7378
_cell_measurement_temperature 113.2
_cell_measurement_theta_max 27.4
_cell_measurement_theta_min 2.2
_cell_volume 1485.9(3)
_computing_cell_refinement PROCESS-AUTO
_computing_data_collection PROCESS-AUTO
_computing_data_reduction 'teXsan Ver. 1.11'
_computing_publication_material 'teXsan Ver. 1.11'
_computing_structure_refinement 'teXsan Ver. 1.10'
_computing_structure_solution SHELXS97
_diffrn_detector_area_resol_mean 10.00
_diffrn_measured_fraction_theta_full 0.9603
_diffrn_measured_fraction_theta_max 0.9603
_diffrn_measurement_device_type 'Rigaku RAXIS-RAPID Imaging Plate'
_diffrn_measurement_method \w
_diffrn_radiation_type 'Mo K\a'
_diffrn_radiation_wavelength 0.7107
_diffrn_reflns_av_R_equivalents 0.039
_diffrn_reflns_limit_h_max 13
_diffrn_reflns_limit_h_min 0
_diffrn_reflns_limit_k_max 15
_diffrn_reflns_limit_k_min -15
_diffrn_reflns_limit_l_max 16
_diffrn_reflns_limit_l_min -16
_diffrn_reflns_number 12356
_diffrn_reflns_theta_full 27.48
_diffrn_reflns_theta_max 27.48
_exptl_absorpt_coefficient_mu 0.084
_exptl_absorpt_correction_T_max 0.994
_exptl_absorpt_correction_T_min 0.785
_exptl_absorpt_correction_type multi-scan
_exptl_absorpt_process_details '(Higashi, 1995)'
_exptl_crystal_colour yellow
_exptl_crystal_density_diffrn 1.300
_exptl_crystal_density_method 'not measured'
_exptl_crystal_description platelet
_exptl_crystal_size_max 0.336
_exptl_crystal_size_mid 0.150
_exptl_crystal_size_min 0.075
_refine_diff_density_max 0.29
_refine_diff_density_min -0.35
_refine_ls_extinction_method none
_refine_ls_goodness_of_fit_ref 1.128
_refine_ls_number_parameters 401
_refine_ls_number_reflns 6528
_refine_ls_R_factor_gt 0.0579
_refine_ls_shift/su_max 0.0003
_refine_ls_structure_factor_coef Fsqd
_refine_ls_weighting_details 'w = 1/[\s^2^(Fo^2^) + (0.05000(Max(Fo^2^,0) + 2Fc^2^)/3)^2^]'
_refine_ls_weighting_scheme calc
_refine_ls_wR_factor_ref 0.1406
_reflns_number_gt 3532
_reflns_number_total 6528
_reflns_threshold_expression F^2^>2.0\s(F^2^)
_cod_data_source_file jo800283r-File002.cif
_cod_data_source_block phcc
_cod_original_sg_symbol_H-M 'P -1         '
_cod_original_formula_sum 'C38 H33 N2 O4 '
_cod_database_code 4023436

loop_
_symmetry_equiv_pos_as_xyz
x,y,z
-x,-y,-z

loop_
_atom_site_label
_atom_site_type_symbol
_atom_site_fract_x
_atom_site_fract_y
_atom_site_fract_z
_atom_site_U_iso_or_equiv
_atom_site_adp_type
_atom_site_occupancy
_atom_site_calc_flag
_atom_site_refinement_flags
_atom_site_disorder_assembly
_atom_site_disorder_group
O(1) O 0.8873(2) -0.1460(2) -0.2581(1) 0.0255(5) Uani 1.00 d . . .
O(2) O 0.5383(2) -0.3373(2) -0.1306(1) 0.0263(5) Uani 1.00 d . . .
O(3) O 0.9704(2) 0.2781(2) 0.0648(1) 0.0237(5) Uani 1.00 d . . .
O(4) O 0.6128(2) 0.0882(2) 0.1854(1) 0.0244(5) Uani 1.00 d . . .
N(1) N 0.7037(2) -0.2636(2) -0.2158(2) 0.0205(6) Uani 1.00 d . . .
N(2) N 0.7941(2) 0.2088(2) 0.1415(2) 0.0193(6) Uani 1.00 d . . .
C(1) C 0.3728(3) -0.3272(3) -0.5286(2) 0.0356(9) Uani 1.00 d . . .
C(2) C 0.4489(3) -0.3410(2) -0.4166(2) 0.0261(7) Uani 1.00 d . . .
C(3) C 0.5985(3) -0.3438(2) -0.4080(2) 0.0253(7) Uani 1.00 d . . .
C(4) C 0.6787(3) -0.3622(2) -0.2986(2) 0.0253(8) Uani 1.00 d . . .
C(5) C 0.8056(3) -0.1622(2) -0.2049(2) 0.0193(7) Uani 1.00 d . . .
C(6) C 0.7916(2) -0.0826(2) -0.1151(2) 0.0184(7) Uani 1.00 d . . .
C(7) C 0.6876(3) -0.1417(2) -0.0743(2) 0.0181(7) Uani 1.00 d . . .
C(8) C 0.6303(3) -0.2592(2) -0.1390(2) 0.0211(7) Uani 1.00 d . . .
C(9) C 0.8642(2) 0.0323(2) -0.0755(2) 0.0174(7) Uani 1.00 d . . .
C(10) C 0.8239(2) 0.0817(2) 0.0096(2) 0.0173(6) Uani 1.00 d . . .
C(11) C 0.7190(2) 0.0228(2) 0.0498(2) 0.0171(7) Uani 1.00 d . . .
C(12) C 0.6477(3) -0.0923(2) 0.0108(2) 0.0178(7) Uani 1.00 d . . .
C(13) C 0.8763(3) 0.2013(2) 0.0715(2) 0.0191(7) Uani 1.00 d . . .
C(14) C 0.6973(3) 0.1048(2) 0.1339(2) 0.0197(7) Uani 1.00 d . . .
C(15) C 0.7989(3) 0.3160(2) 0.2064(2) 0.0253(7) Uani 1.00 d . . .
C(16) C 0.9140(3) 0.3493(3) 0.3089(2) 0.0327(8) Uani 1.00 d . . .
C(17) C 0.9082(3) 0.2638(3) 0.3859(2) 0.0336(8) Uani 1.00 d . . .
C(18) C 1.0230(4) 0.3073(4) 0.4915(3) 0.061(1) Uani 1.00 d . . .
C(19) C 0.9680(3) 0.0941(2) -0.1198(2) 0.0190(7) Uani 1.00 d . . .
C(20) C 1.0521(3) 0.1463(2) -0.1588(2) 0.0198(7) Uani 1.00 d . . .
C(21) C 1.1536(3) 0.2097(2) -0.2049(2) 0.0183(7) Uani 1.00 d . . .
C(22) C 1.2078(3) 0.3285(2) -0.1712(2) 0.0264(8) Uani 1.00 d . . .
C(23) C 1.3083(3) 0.3893(2) -0.2129(2) 0.0297(8) Uani 1.00 d . . .
C(24) C 1.3548(3) 0.3329(3) -0.2886(2) 0.0273(8) Uani 1.00 d . . .
C(25) C 1.3016(3) 0.2161(3) -0.3230(2) 0.0265(8) Uani 1.00 d . . .
C(26) C 1.2011(3) 0.1542(2) -0.2816(2) 0.0234(7) Uani 1.00 d . . .
C(27) C 0.5414(3) -0.1560(2) 0.0515(2) 0.0193(7) Uani 1.00 d . . .
C(28) C 0.4555(3) -0.2168(2) 0.0826(2) 0.0202(7) Uani 1.00 d . . .
C(29) C 0.3469(3) -0.2929(2) 0.1128(2) 0.0182(7) Uani 1.00 d . . .
C(30) C 0.3015(3) -0.4086(2) 0.0649(2) 0.0245(7) Uani 1.00 d . . .
C(31) C 0.1918(3) -0.4809(2) 0.0886(2) 0.0289(8) Uani 1.00 d . . .
C(32) C 0.1277(3) -0.4389(3) 0.1601(2) 0.0297(8) Uani 1.00 d . . .
C(33) C 0.1738(3) -0.3263(3) 0.2099(2) 0.0270(8) Uani 1.00 d . . .
C(34) C 0.2838(3) -0.2523(2) 0.1868(2) 0.0225(7) Uani 1.00 d . . .
C(35) C 0.4308(4) 1.0150(3) 0.3993(2) 0.0375(9) Uani 1.00 d . . .
C(36) C 0.3559(4) 0.9878(3) 0.4731(2) 0.0385(9) Uani 1.00 d . . .
C(37) C 0.2017(4) 0.9734(3) 0.4444(3) 0.054(1) Uani 1.00 d . . .
C(38) C 0.4276(4) 0.9728(3) 0.5740(2) 0.0384(10) Uani 1.00 d . . .
H(1) H 0.4173 -0.2566 -0.5470 0.0442 Uiso 1.00 calc . . .
H(2) H 0.3740 -0.3905 -0.5784 0.0442 Uiso 1.00 calc . . .
H(3) H 0.2797 -0.3268 -0.5309 0.0442 Uiso 1.00 calc . . .
H(4) H 0.4476 -0.2774 -0.3672 0.0319 Uiso 1.00 calc . . .
H(5) H 0.4029 -0.4114 -0.3983 0.0319 Uiso 1.00 calc . . .
H(6) H 0.5990 -0.4054 -0.4599 0.0300 Uiso 1.00 calc . . .
H(7) H 0.6445 -0.2722 -0.4239 0.0300 Uiso 1.00 calc . . .
H(8) H 0.7653 -0.3751 -0.3038 0.0309 Uiso 1.00 calc . . .
H(9) H 0.6270 -0.4286 -0.2784 0.0309 Uiso 1.00 calc . . .
H(10) H 0.8097 0.3771 0.1642 0.0304 Uiso 1.00 calc . . .
H(11) H 0.7131 0.3083 0.2243 0.0304 Uiso 1.00 calc . . .
H(12) H 0.9994 0.3575 0.2909 0.0395 Uiso 1.00 calc . . .
H(13) H 0.9095 0.4215 0.3436 0.0395 Uiso 1.00 calc . . .
H(14) H 0.8206 0.2511 0.4013 0.0407 Uiso 1.00 calc . . .
H(15) H 0.9194 0.1928 0.3541 0.0407 Uiso 1.00 calc . . .
H(16) H 1.0155 0.2510 0.5386 0.0737 Uiso 1.00 calc . . .
H(17) H 1.1103 0.3194 0.4770 0.0737 Uiso 1.00 calc . . .
H(18) H 1.0117 0.3781 0.5240 0.0737 Uiso 1.00 calc . . .
H(19) H 1.1749 0.3678 -0.1194 0.0323 Uiso 1.00 calc . . .
H(20) H 1.3458 0.4705 -0.1890 0.0363 Uiso 1.00 calc . . .
H(21) H 1.4238 0.3751 -0.3171 0.0333 Uiso 1.00 calc . . .
H(22) H 1.3335 0.1777 -0.3758 0.0320 Uiso 1.00 calc . . .
H(23) H 1.1648 0.0734 -0.3057 0.0280 Uiso 1.00 calc . . .
H(24) H 0.3467 -0.4379 0.0162 0.0304 Uiso 1.00 calc . . .
H(25) H 0.1594 -0.5592 0.0551 0.0347 Uiso 1.00 calc . . .
H(26) H 0.0515 -0.4882 0.1755 0.0361 Uiso 1.00 calc . . .
H(27) H 0.1309 -0.2986 0.2609 0.0326 Uiso 1.00 calc . . .
H(28) H 0.3155 -0.1742 0.2214 0.0269 Uiso 1.00 calc . . .
H(29) H 0.3763 1.0326 0.3250 0.0311 Uiso 1.00 calc . . .
H(30) H 0.1762 1.0278 0.4910 0.0613 Uiso 1.00 calc . . .
H(31) H 0.1663 0.9861 0.3720 0.0613 Uiso 1.00 calc . . .
H(32) H 0.1543 0.8967 0.4512 0.0613 Uiso 1.00 calc . . .
H(33) H 0.617(3) 1.045(3) 0.377(3) 0.045(9) Uiso 1.00 calc . . .

loop_
_atom_site_aniso_label
_atom_site_aniso_U_11
_atom_site_aniso_U_22
_atom_site_aniso_U_33
_atom_site_aniso_U_12
_atom_site_aniso_U_13
_atom_site_aniso_U_23
O(1) 0.023(1) 0.028(1) 0.029(1) 0.0082(9) 0.0120(9) 0.0068(9)
O(2) 0.023(1) 0.019(1) 0.034(1) -0.0016(9) 0.0080(9) 0.0021(9)
O(3) 0.021(1) 0.0192(10) 0.0274(10) -0.0028(8) 0.0060(9) 0.0042(8)
O(4) 0.024(1) 0.027(1) 0.0244(10) 0.0043(9) 0.0112(9) 0.0061(9)
N(1) 0.021(1) 0.018(1) 0.022(1) 0.0039(10) 0.0056(10) 0.0016(10)
N(2) 0.019(1) 0.017(1) 0.021(1) 0.0013(9) 0.0051(10) 0.0017(10)
C(1) 0.039(2) 0.039(2) 0.028(1) 0.019(2) 0.002(1) -0.002(1)
C(2) 0.029(2) 0.026(2) 0.022(1) 0.007(1) 0.005(1) 0.001(1)
C(3) 0.030(2) 0.021(1) 0.023(1) 0.005(1) 0.007(1) -0.002(1)
C(4) 0.025(2) 0.021(2) 0.029(1) 0.007(1) 0.006(1) -0.001(1)
C(5) 0.017(1) 0.020(1) 0.022(1) 0.007(1) 0.003(1) 0.007(1)
C(6) 0.015(1) 0.022(1) 0.018(1) 0.004(1) 0.004(1) 0.004(1)
C(7) 0.014(1) 0.017(1) 0.021(1) 0.002(1) 0.000(1) 0.007(1)
C(8) 0.016(1) 0.024(2) 0.023(1) 0.006(1) 0.001(1) 0.005(1)
C(9) 0.015(1) 0.020(1) 0.017(1) 0.004(1) 0.002(1) 0.008(1)
C(10) 0.016(1) 0.018(1) 0.017(1) 0.001(1) 0.003(1) 0.006(1)
C(11) 0.012(1) 0.021(1) 0.018(1) 0.004(1) 0.003(1) 0.008(1)
C(12) 0.014(1) 0.021(1) 0.018(1) 0.003(1) 0.004(1) 0.006(1)
C(13) 0.019(1) 0.020(1) 0.019(1) 0.005(1) 0.004(1) 0.007(1)
C(14) 0.018(1) 0.020(1) 0.020(1) 0.004(1) 0.003(1) 0.007(1)
C(15) 0.026(2) 0.022(2) 0.028(1) 0.005(1) 0.008(1) 0.002(1)
C(16) 0.028(2) 0.036(2) 0.031(2) 0.007(1) 0.004(1) -0.001(1)
C(17) 0.030(2) 0.040(2) 0.031(2) 0.009(1) 0.008(1) 0.004(1)
C(18) 0.053(2) 0.086(3) 0.034(2) 0.008(2) -0.002(2) 0.018(2)
C(19) 0.017(1) 0.019(1) 0.022(1) 0.005(1) 0.005(1) 0.004(1)
C(20) 0.019(1) 0.020(1) 0.021(1) 0.005(1) 0.006(1) 0.005(1)
C(21) 0.016(1) 0.021(1) 0.019(1) 0.005(1) 0.006(1) 0.008(1)
C(22) 0.027(2) 0.024(2) 0.031(2) 0.004(1) 0.015(1) 0.000(1)
C(23) 0.030(2) 0.018(1) 0.042(2) 0.001(1) 0.014(1) 0.006(1)
C(24) 0.021(1) 0.033(2) 0.033(2) 0.004(1) 0.014(1) 0.016(1)
C(25) 0.026(2) 0.033(2) 0.024(1) 0.007(1) 0.012(1) 0.007(1)
C(26) 0.025(1) 0.020(1) 0.025(1) 0.005(1) 0.007(1) 0.004(1)
C(27) 0.017(1) 0.019(1) 0.020(1) 0.002(1) 0.003(1) 0.005(1)
C(28) 0.018(1) 0.019(1) 0.022(1) 0.004(1) 0.003(1) 0.003(1)
C(29) 0.015(1) 0.020(1) 0.018(1) 0.002(1) 0.002(1) 0.006(1)
C(30) 0.026(2) 0.024(2) 0.023(1) 0.004(1) 0.008(1) 0.006(1)
C(31) 0.028(2) 0.021(2) 0.032(2) -0.004(1) 0.004(1) 0.008(1)
C(32) 0.020(1) 0.036(2) 0.035(2) 0.002(1) 0.011(1) 0.021(1)
C(33) 0.023(2) 0.037(2) 0.027(1) 0.011(1) 0.011(1) 0.015(1)
C(34) 0.023(1) 0.022(1) 0.022(1) 0.006(1) 0.005(1) 0.006(1)
C(35) 0.069(2) 0.022(2) 0.021(1) 0.014(2) 0.005(2) 0.004(1)
C(36) 0.066(2) 0.018(2) 0.028(2) 0.011(2) 0.004(2) 0.001(1)
C(37) 0.075(3) 0.045(2) 0.037(2) 0.010(2) 0.009(2) 0.010(2)
C(38) 0.071(3) 0.022(2) 0.022(2) 0.010(2) 0.013(2) 0.005(1)

loop_
_atom_type_symbol
_atom_type_description
_atom_type_scat_dispersion_real
_atom_type_scat_dispersion_imag
_atom_type_scat_source
C C 0.003 0.002
;International Tables for Crystallography
(1992, Vol. C, Tables 4.2.6.8 and 6.1.1.1)
;
H H 0.000 0.000
;International Tables for Crystallography
(1992, Vol. C, Table 6.1.1.2)
;
O O 0.011 0.006
;International Tables for Crystallography
(1992, Vol. C, Tables 4.2.6.8 and 6.1.1.1)
;
N N 0.006 0.003
;International Tables for Crystallography
(1992, Vol. C, Tables 4.2.6.8 and 6.1.1.1)
;

loop_
_geom_angle_atom_site_label_1
_geom_angle_atom_site_label_2
_geom_angle_atom_site_label_3
_geom_angle
_geom_angle_site_symmetry_1
_geom_angle_site_symmetry_2
_geom_angle_site_symmetry_3
_geom_angle_publ_flag
C(4) N(1) C(5) 123.0(2) . . . yes
C(4) N(1) C(8) 124.6(2) . . . yes
C(5) N(1) C(8) 112.4(2) . . . yes
C(13) N(2) C(14) 112.3(2) . . . yes
C(13) N(2) C(15) 123.6(2) . . . yes
C(14) N(2) C(15) 123.9(2) . . . yes
C(1) C(2) C(3) 112.1(2) . . . yes
C(2) C(3) C(4) 114.6(2) . . . yes
N(1) C(4) C(3) 112.8(2) . . . yes
O(1) C(5) N(1) 125.5(2) . . . yes
O(1) C(5) C(6) 128.9(2) . . . yes
N(1) C(5) C(6) 105.6(2) . . . yes
C(5) C(6) C(7) 108.1(2) . . . yes
C(5) C(6) C(9) 128.7(2) . . . yes
C(7) C(6) C(9) 123.1(2) . . . yes
C(6) C(7) C(8) 107.9(2) . . . yes
C(6) C(7) C(12) 123.1(2) . . . yes
C(8) C(7) C(12) 128.9(2) . . . yes
O(2) C(8) N(1) 124.9(3) . . . yes
O(2) C(8) C(7) 129.2(3) . . . yes
N(1) C(8) C(7) 105.9(2) . . . yes
C(6) C(9) C(10) 113.7(2) . . . yes
C(6) C(9) C(19) 123.1(2) . . . yes
C(10) C(9) C(19) 123.2(2) . . . yes
C(9) C(10) C(11) 123.1(2) . . . yes
C(9) C(10) C(13) 129.2(2) . . . yes
C(11) C(10) C(13) 107.7(2) . . . yes
C(10) C(11) C(12) 123.1(2) . . . yes
C(10) C(11) C(14) 108.2(2) . . . yes
C(12) C(11) C(14) 128.7(2) . . . yes
C(7) C(12) C(11) 113.9(2) . . . yes
C(7) C(12) C(27) 121.6(2) . . . yes
C(11) C(12) C(27) 124.5(2) . . . yes
O(3) C(13) N(2) 125.3(2) . . . yes
O(3) C(13) C(10) 128.7(2) . . . yes
N(2) C(13) C(10) 106.0(2) . . . yes
O(4) C(14) N(2) 125.6(2) . . . yes
O(4) C(14) C(11) 128.6(2) . . . yes
N(2) C(14) C(11) 105.8(2) . . . yes
N(2) C(15) C(16) 115.0(2) . . . yes
C(15) C(16) C(17) 114.6(2) . . . yes
C(16) C(17) C(18) 111.6(3) . . . yes
C(9) C(19) C(20) 178.3(3) . . . yes
C(19) C(20) C(21) 179.6(3) . . . yes
C(20) C(21) C(22) 120.1(2) . . . yes
C(20) C(21) C(26) 121.0(2) . . . yes
C(22) C(21) C(26) 118.9(2) . . . yes
C(21) C(22) C(23) 120.4(2) . . . yes
C(22) C(23) C(24) 120.0(3) . . . yes
C(23) C(24) C(25) 120.2(2) . . . yes
C(24) C(25) C(26) 120.3(3) . . . yes
C(21) C(26) C(25) 120.2(3) . . . yes
C(12) C(27) C(28) 174.8(3) . . . yes
C(27) C(28) C(29) 176.2(3) . . . yes
C(28) C(29) C(30) 119.5(2) . . . yes
C(28) C(29) C(34) 121.1(2) . . . yes
C(30) C(29) C(34) 119.4(2) . . . yes
C(29) C(30) C(31) 120.1(3) . . . yes
C(30) C(31) C(32) 120.0(3) . . . yes
C(31) C(32) C(33) 120.5(2) . . . yes
C(32) C(33) C(34) 120.2(3) . . . yes
C(29) C(34) C(33) 119.8(3) . . . yes
C(36) C(35) C(38) 120.9(3) . . 2_676 yes
C(35) C(36) C(37) 121.2(3) . . . yes
C(35) C(36) C(38) 117.8(3) . . . yes
C(37) C(36) C(38) 121.0(3) . . . yes
C(35) C(38) C(36) 121.3(3) 2_676 . . yes

loop_
_geom_bond_atom_site_label_1
_geom_bond_atom_site_label_2
_geom_bond_distance
_geom_bond_site_symmetry_1
_geom_bond_site_symmetry_2
_geom_bond_publ_flag
O(1) C(5) 1.204(3) . . yes
O(2) C(8) 1.210(3) . . yes
O(3) C(13) 1.208(3) . . yes
O(4) C(14) 1.212(3) . . yes
N(1) C(4) 1.454(3) . . yes
N(1) C(5) 1.392(3) . . yes
N(1) C(8) 1.390(3) . . yes
N(2) C(13) 1.390(3) . . yes
N(2) C(14) 1.393(3) . . yes
N(2) C(15) 1.451(3) . . yes
C(1) C(2) 1.515(4) . . yes
C(2) C(3) 1.519(4) . . yes
C(3) C(4) 1.518(4) . . yes
C(5) C(6) 1.490(4) . . yes
C(6) C(7) 1.391(3) . . yes
C(6) C(9) 1.397(3) . . yes
C(7) C(8) 1.489(4) . . yes
C(7) C(12) 1.392(4) . . yes
C(9) C(10) 1.395(4) . . yes
C(9) C(19) 1.431(3) . . yes
C(10) C(11) 1.392(3) . . yes
C(10) C(13) 1.492(4) . . yes
C(11) C(12) 1.395(4) . . yes
C(11) C(14) 1.488(4) . . yes
C(12) C(27) 1.429(3) . . yes
C(15) C(16) 1.504(4) . . yes
C(16) C(17) 1.490(4) . . yes
C(17) C(18) 1.537(4) . . yes
C(19) C(20) 1.195(3) . . yes
C(20) C(21) 1.435(3) . . yes
C(21) C(22) 1.395(4) . . yes
C(21) C(26) 1.385(4) . . yes
C(22) C(23) 1.380(4) . . yes
C(23) C(24) 1.374(4) . . yes
C(24) C(25) 1.373(4) . . yes
C(25) C(26) 1.383(4) . . yes
C(27) C(28) 1.191(3) . . yes
C(28) C(29) 1.436(3) . . yes
C(29) C(30) 1.392(4) . . yes
C(29) C(34) 1.388(4) . . yes
C(30) C(31) 1.381(4) . . yes
C(31) C(32) 1.376(4) . . yes
C(32) C(33) 1.367(4) . . yes
C(33) C(34) 1.390(4) . . yes
C(35) C(36) 1.386(4) . . yes
C(35) C(38) 1.380(5) . 2_676 yes
C(36) C(37) 1.501(5) . . yes
C(36) C(38) 1.383(4) . . yes

loop_
_geom_contact_atom_site_label_1
_geom_contact_atom_site_label_2
_geom_contact_distance
_geom_contact_site_symmetry_1
_geom_contact_site_symmetry_2
_geom_contact_publ_flag
O(1) C(13) 3.206(3) . 2_755 ?
O(1) O(3) 3.284(3) . 2_755 ?
O(1) C(37) 3.393(4) . 2_665 ?
O(1) C(17) 3.410(4) . 2_755 ?
O(1) N(2) 3.514(3) . 2_755 ?
O(1) C(16) 3.591(4) . 2_755 ?
O(2) C(15) 3.427(3) . 2_655 ?
O(2) C(23) 3.497(3) . 1_445 ?
O(3) C(31) 3.200(3) . 1_665 ?
O(3) C(5) 3.200(3) . 2_755 ?
O(3) C(32) 3.390(4) . 1_665 ?
O(3) N(1) 3.486(3) . 2_755 ?
O(3) C(29) 3.549(3) . 2_655 ?
O(3) C(34) 3.591(3) . 2_655 ?
O(4) C(12) 3.224(3) . 2_655 ?
O(4) C(7) 3.287(3) . 2_655 ?
O(4) C(27) 3.350(3) . 2_655 ?
O(4) C(38) 3.369(4) . 2_666 ?
O(4) C(8) 3.516(3) . 2_655 ?
N(2) C(28) 3.398(3) . 2_655 ?
N(2) C(29) 3.586(3) . 2_655 ?
C(1) C(33) 3.510(4) . 1_554 ?
C(1) C(38) 3.579(4) . 1_544 ?
C(4) C(31) 3.587(4) . 2_645 ?
C(5) C(13) 3.448(4) . 2_755 ?
C(6) C(19) 3.456(3) . 2_755 ?
C(7) C(20) 3.527(3) . 2_755 ?
C(9) C(9) 3.272(5) . 2_755 ?
C(9) C(19) 3.362(3) . 2_755 ?
C(9) C(34) 3.543(4) . 2_655 ?
C(10) C(19) 3.453(4) . 2_755 ?
C(10) C(34) 3.514(4) . 2_655 ?
C(10) C(28) 3.585(4) . 2_655 ?
C(11) C(27) 3.440(4) . 2_655 ?
C(11) C(20) 3.528(4) . 2_755 ?
C(11) C(28) 3.530(4) . 2_655 ?
C(12) C(20) 3.428(4) . 2_755 ?
C(12) C(21) 3.433(3) . 2_755 ?
C(12) C(14) 3.543(4) . 2_655 ?
C(13) C(29) 3.317(4) . 2_655 ?
C(13) C(34) 3.522(4) . 2_655 ?
C(13) C(28) 3.553(4) . 2_655 ?
C(14) C(27) 3.190(4) . 2_655 ?
C(14) C(28) 3.396(4) . 2_655 ?
C(19) C(34) 3.497(4) . 2_655 ?
C(19) C(33) 3.547(4) . 2_655 ?
C(20) C(33) 3.465(4) . 2_655 ?
C(21) C(27) 3.492(4) . 2_755 ?
C(24) C(28) 3.479(4) . 2_755 ?
C(24) C(29) 3.492(4) . 2_755 ?
C(25) C(28) 3.485(4) . 2_755 ?
C(26) C(27) 3.466(4) . 2_755 ?

loop_
_geom_torsion_atom_site_label_1
_geom_torsion_atom_site_label_2
_geom_torsion_atom_site_label_3
_geom_torsion_atom_site_label_4
_geom_torsion
_geom_torsion_site_symmetry_1
_geom_torsion_site_symmetry_2
_geom_torsion_site_symmetry_3
_geom_torsion_site_symmetry_4
_geom_torsion_publ_flag
O(1) C(5) N(1) C(4) -3.5(4) . . . . yes
O(1) C(5) N(1) C(8) 176.4(2) . . . . yes
O(1) C(5) C(6) C(7) -176.6(3) . . . . yes
O(1) C(5) C(6) C(9) 4.4(5) . . . . yes
O(2) C(8) N(1) C(4) 1.2(4) . . . . yes
O(2) C(8) N(1) C(5) -178.7(3) . . . . yes
O(2) C(8) C(7) C(6) -179.5(3) . . . . yes
O(2) C(8) C(7) C(12) -1.1(5) . . . . yes
O(3) C(13) N(2) C(14) -177.6(3) . . . . yes
O(3) C(13) N(2) C(15) 8.5(4) . . . . yes
O(3) C(13) C(10) C(9) -4.9(5) . . . . yes
O(3) C(13) C(10) C(11) 176.7(3) . . . . yes
O(4) C(14) N(2) C(13) -179.6(2) . . . . yes
O(4) C(14) N(2) C(15) -5.7(4) . . . . yes
O(4) C(14) C(11) C(10) 177.5(3) . . . . yes
O(4) C(14) C(11) C(12) -0.1(5) . . . . yes
N(1) C(4) C(3) C(2) -68.6(3) . . . . yes
N(1) C(5) C(6) C(7) 2.6(3) . . . . yes
N(1) C(5) C(6) C(9) -176.4(2) . . . . yes
N(1) C(8) C(7) C(6) -0.2(3) . . . . yes
N(1) C(8) C(7) C(12) 178.2(2) . . . . yes
N(2) C(13) C(10) C(9) 175.3(2) . . . . yes
N(2) C(13) C(10) C(11) -3.1(3) . . . . yes
N(2) C(14) C(11) C(10) -1.6(3) . . . . yes
N(2) C(14) C(11) C(12) -179.1(2) . . . . yes
N(2) C(15) C(16) C(17) -61.4(3) . . . . yes
C(1) C(2) C(3) C(4) -177.7(2) . . . . yes
C(3) C(4) N(1) C(5) -77.5(3) . . . . yes
C(3) C(4) N(1) C(8) 102.6(3) . . . . yes
C(4) N(1) C(5) C(6) 177.3(2) . . . . yes
C(4) N(1) C(8) C(7) -178.2(2) . . . . yes
C(5) N(1) C(8) C(7) 1.9(3) . . . . yes
C(5) C(6) C(7) C(8) -1.5(3) . . . . yes
C(5) C(6) C(7) C(12) -180.0 . . . . yes
C(5) C(6) C(9) C(10) 179.6(2) . . . . yes
C(5) C(6) C(9) C(19) 0.9(4) . . . . yes
C(6) C(5) N(1) C(8) -2.8(3) . . . . yes
C(6) C(7) C(12) C(11) 1.5(4) . . . . yes
C(6) C(7) C(12) C(27) -179.3(2) . . . . yes
C(6) C(9) C(10) C(11) -1.3(4) . . . . yes
C(6) C(9) C(10) C(13) -179.5(2) . . . . yes
C(6) C(9) C(19) C(20) 80(10) . . . . yes
C(7) C(6) C(9) C(10) 0.8(4) . . . . yes
C(7) C(6) C(9) C(19) -177.9(2) . . . . yes
C(7) C(12) C(11) C(10) -2.0(4) . . . . yes
C(7) C(12) C(11) C(14) 175.3(2) . . . . yes
C(7) C(12) C(27) C(28) 26(3) . . . . yes
C(8) C(7) C(6) C(9) 177.5(2) . . . . yes
C(8) C(7) C(12) C(11) -176.7(2) . . . . yes
C(8) C(7) C(12) C(27) 2.5(4) . . . . yes
C(9) C(6) C(7) C(12) -1.0(4) . . . . yes
C(9) C(10) C(11) C(12) 2.1(4) . . . . yes
C(9) C(10) C(11) C(14) -175.7(2) . . . . yes
C(9) C(19) C(20) C(21) 116(35) . . . . yes
C(10) C(9) C(19) C(20) -98(9) . . . . yes
C(10) C(11) C(12) C(27) 178.8(3) . . . . yes
C(10) C(13) N(2) C(14) 2.2(3) . . . . yes
C(10) C(13) N(2) C(15) -171.6(2) . . . . yes
C(11) C(10) C(9) C(19) 177.4(2) . . . . yes
C(11) C(12) C(27) C(28) -154(3) . . . . yes
C(11) C(14) N(2) C(13) -0.5(3) . . . . yes
C(11) C(14) N(2) C(15) 173.3(2) . . . . yes
C(12) C(11) C(10) C(13) -179.4(2) . . . . yes
C(12) C(27) C(28) C(29) -69(6) . . . . yes
C(13) N(2) C(15) C(16) -81.9(3) . . . . yes
C(13) C(10) C(9) C(19) -0.8(4) . . . . yes
C(13) C(10) C(11) C(14) 2.9(3) . . . . yes
C(14) N(2) C(15) C(16) 105.0(3) . . . . yes
C(14) C(11) C(12) C(27) -3.9(4) . . . . yes
C(15) C(16) C(17) C(18) -176.2(3) . . . . yes
C(19) C(20) C(21) C(22) -24(37) . . . . yes
C(19) C(20) C(21) C(26) 154(37) . . . . yes
C(20) C(21) C(22) C(23) 178.1(3) . . . . yes
C(20) C(21) C(26) C(25) -178.3(3) . . . . yes
C(21) C(22) C(23) C(24) 0.4(5) . . . . yes
C(21) C(26) C(25) C(24) -0.1(4) . . . . yes
C(22) C(21) C(26) C(25) 0.5(4) . . . . yes
C(22) C(23) C(24) C(25) 0.0(5) . . . . yes
C(23) C(22) C(21) C(26) -0.7(4) . . . . yes
C(23) C(24) C(25) C(26) -0.2(4) . . . . yes
C(27) C(28) C(29) C(30) 49(4) . . . . yes
C(27) C(28) C(29) C(34) -129(4) . . . . yes
C(28) C(29) C(30) C(31) -176.3(3) . . . . yes
C(28) C(29) C(34) C(33) 176.3(2) . . . . yes
C(29) C(30) C(31) C(32) -0.3(4) . . . . yes
C(29) C(34) C(33) C(32) 0.1(4) . . . . yes
C(30) C(29) C(34) C(33) -1.9(4) . . . . yes
C(30) C(31) C(32) C(33) -1.6(4) . . . . yes
C(31) C(30) C(29) C(34) 2.0(4) . . . . yes
C(31) C(32) C(33) C(34) 1.7(4) . . . . yes
C(35) C(38) C(36) C(37) -179.4(3) . 2_676 2_676 2_676 yes
C(37) C(36) C(35) C(38) -179.4(3) . . . 2_676 yes
C(37) C(36) C(35) C(38) -179.4(3) . . . 2_676 yes
